data_7027745
loop_
_publ_author_name
'Vila, Jos\'e M.'
'Pereira, Ma Teresa'
'Ortigueira, Juan M.'
'Gra\~na, Mar\'ia'
'Lata, Dar\'io'
'Su\'arez, Antonio'
'Fern\'andez, Jes\'us J.'
'Fern\'andez, Alberto'
'L\'opez-Torres, Margarita'
'Adams, Harry'

_publ_section_title
;
 Formation, characterization, and structural studies of novel
 thiosemicarbazone palladium(II) complexes. Crystal structures of
 [{Pd[C6H4C(Et)&#xE006;NN&#xE006;C(S)NH2]}4],
 [Pd{C6H4C(Et)&#xE006;NN&#xE006; C(S)NH2}(PMePh2)] and
 [{Pd[C6H4C(Et)&#xE006;NN&#xE006;C(S)NH2]}2(\m-Ph2PCH2PPh2)]
;
_journal_issue 23
_journal_name_full 'Journal of the Chemical Society, Dalton Transactions'
_journal_page_first 4193
_journal_paper_doi 10.1039/a906276i
_journal_year 1999
_chemical_formula_sum 'C42 H49 N12 O Pd4 S4'
_chemical_formula_weight 1291.77
_chemical_name_systematic
;
 ?
;
_space_group_IT_number 14
_symmetry_cell_setting monoclinic
_symmetry_space_group_name_Hall '-P 2yn'
_symmetry_space_group_name_H-M 'P 1 21/n 1'
_atom_sites_solution_hydrogens geom
_atom_sites_solution_primary direct
_atom_sites_solution_secondary difmap
_audit_creation_method SHELXL-97
_cell_angle_alpha 90.00
_cell_angle_beta 108.7089(6)
_cell_angle_gamma 90.00
_cell_formula_units_Z 4
_cell_length_a 12.0858(2)
_cell_length_b 30.0403(3)
_cell_length_c 17.6950(3)
_cell_measurement_temperature 293(2)
_cell_volume 6084.90(16)
_computing_cell_refinement 'SAINT (Siemens, 1996)'
_computing_data_collection 'SMART (Siemens, 1996)'
_computing_data_reduction 'SAINT (Siemens, 1996)'
_computing_structure_refinement 'SHELXL-97 (Sheldrick, 1997)'
_computing_structure_solution 'SHELXS-97 (Sheldrick, 1997)'
_diffrn_ambient_temperature 293(2)
_diffrn_measured_fraction_theta_full 0.997
_diffrn_measured_fraction_theta_max 0.997
_diffrn_measurement_device_type 'siemens CCD SMART'
_diffrn_measurement_method '\w scans'
_diffrn_radiation_monochromator graphite
_diffrn_radiation_source 'fine-focus sealed tube'
_diffrn_radiation_type MoK\a
_diffrn_radiation_wavelength 0.71073
_diffrn_reflns_av_R_equivalents 0.0497
_diffrn_reflns_av_sigmaI/netI 0.0623
_diffrn_reflns_limit_h_max 12
_diffrn_reflns_limit_h_min -14
_diffrn_reflns_limit_k_max 35
_diffrn_reflns_limit_k_min -33
_diffrn_reflns_limit_l_max 21
_diffrn_reflns_limit_l_min -20
_diffrn_reflns_number 25325
_diffrn_reflns_theta_full 25.00
_diffrn_reflns_theta_max 25.00
_diffrn_reflns_theta_min 1.36
_diffrn_standards_decay_% '< 1'
_exptl_absorpt_coefficient_mu 1.338
_exptl_absorpt_correction_T_max 1.0000
_exptl_absorpt_correction_T_min 0.6121
_exptl_absorpt_correction_type semi-empirical
_exptl_absorpt_process_details 'using SADABS (Sheldrick, 1996)'
_exptl_crystal_colour yellow
_exptl_crystal_density_diffrn 1.410
_exptl_crystal_density_method 'not measured'
_exptl_crystal_F_000 2564
_exptl_crystal_size_max 50
_exptl_crystal_size_mid 45
_exptl_crystal_size_min 20
_refine_diff_density_max 1.893
_refine_diff_density_min -2.137
_refine_diff_density_rms 0.214
_refine_ls_extinction_method none
_refine_ls_goodness_of_fit_ref 1.093
_refine_ls_hydrogen_treatment mixed
_refine_ls_matrix_type full
_refine_ls_number_parameters 571
_refine_ls_number_reflns 10690
_refine_ls_number_restraints 0
_refine_ls_restrained_S_all 1.093
_refine_ls_R_factor_all 0.0728
_refine_ls_R_factor_gt 0.0576
_refine_ls_shift/su_max 0.001
_refine_ls_shift/su_mean 0.000
_refine_ls_structure_factor_coef Fsqd
_refine_ls_weighting_details 'calc w=1/[\s^2^(Fo^2^)+(0.0576P)^2^+47.3515P] where P=(Fo^2^+2Fc^2^)/3'
_refine_ls_weighting_scheme calc
_refine_ls_wR_factor_gt 0.1561
_refine_ls_wR_factor_ref 0.1622
_reflns_number_gt 8110
_reflns_number_total 10690
_reflns_threshold_expression >2sigma(I)
_cod_data_source_file 906276isup1.cif
_cod_data_source_block 1b
_cod_original_sg_symbol_H-M P2(1)/n
_cod_database_code 7027745

loop_
_symmetry_equiv_pos_as_xyz
'x, y, z'
'-x+1/2, y+1/2, -z+1/2'
'-x, -y, -z'
'x-1/2, -y-1/2, z-1/2'

loop_
_atom_site_label
_atom_site_type_symbol
_atom_site_fract_x
_atom_site_fract_y
_atom_site_fract_z
_atom_site_U_iso_or_equiv
_atom_site_adp_type
_atom_site_occupancy
_atom_site_symmetry_multiplicity
_atom_site_calc_flag
_atom_site_refinement_flags
Pd1 Pd 0.84101(5) 0.186760(17) 0.71943(3) 0.02014(14) Uani 1 1 d .
Pd2 Pd 0.66436(5) 0.188615(17) 0.83345(3) 0.01997(14) Uani 1 1 d .
Pd3 Pd 0.86992(5) 0.287518(18) 0.86257(3) 0.02209(15) Uani 1 1 d .
Pd4 Pd 0.63909(5) 0.287157(18) 0.68804(3) 0.02348(15) Uani 1 1 d .
S1 S 0.96941(16) 0.23800(6) 0.80741(11) 0.0251(4) Uani 1 1 d .
S2 S 0.53607(17) 0.23937(6) 0.74393(11) 0.0266(4) Uani 1 1 d .
S3 S 0.77917(16) 0.23700(6) 0.92648(11) 0.0232(4) Uani 1 1 d .
S4 S 0.72636(16) 0.23481(6) 0.62519(11) 0.0246(4) Uani 1 1 d .
N1 N 0.9352(5) 0.1419(2) 0.7976(4) 0.0255(14) Uani 1 1 d .
N2 N 1.0152(6) 0.1533(2) 0.8703(4) 0.0301(15) Uani 1 1 d .
N3 N 1.0962(7) 0.2108(3) 0.9502(4) 0.047(2) Uani 1 1 d .
H3B H 1.1095 0.2401 0.9591 0.080 Uiso 1 1 d R
H3A H 1.1288 0.1910 0.9892 0.080 Uiso 1 1 d R
N4 N 0.5702(5) 0.1433(2) 0.7569(3) 0.0238(13) Uani 1 1 d .
N5 N 0.4889(6) 0.1543(2) 0.6840(4) 0.0286(14) Uani 1 1 d .
N6 N 0.4068(6) 0.2109(2) 0.5962(5) 0.048(2) Uani 1 1 d .
H6A H 0.3941 0.2401 0.5855 0.080 Uiso 1 1 d R
H6B H 0.3749 0.1906 0.5581 0.080 Uiso 1 1 d R
N7 N 0.7810(5) 0.33293(19) 0.9032(3) 0.0227(13) Uani 1 1 d .
N8 N 0.6943(6) 0.3211(2) 0.9373(4) 0.0270(14) Uani 1 1 d .
N9 N 0.5951(6) 0.2641(2) 0.9670(4) 0.0363(16) Uani 1 1 d .
H9D H 0.5880 0.2348 0.9749 0.080 Uiso 1 1 d R
H9E H 0.5438 0.2835 0.9759 0.080 Uiso 1 1 d R
N10 N 0.7313(5) 0.3302(2) 0.6467(4) 0.0258(14) Uani 1 1 d .
N11 N 0.8145(6) 0.3185(2) 0.6136(4) 0.0298(15) Uani 1 1 d .
N12 N 0.9112(6) 0.2587(2) 0.5842(4) 0.0347(16) Uani 1 1 d .
H12B H 0.9158 0.2292 0.5769 0.080 Uiso 1 1 d R
H12C H 0.9639 0.2771 0.5746 0.080 Uiso 1 1 d R
C1 C 0.7700(6) 0.1316(2) 0.6609(4) 0.0243(16) Uani 1 1 d .
C2 C 0.6853(7) 0.1260(3) 0.5872(5) 0.0293(17) Uani 1 1 d .
H2A H 0.6462 0.1515 0.5580 0.080 Uiso 1 1 d R
C3 C 0.6551(7) 0.0832(3) 0.5546(5) 0.0357(19) Uani 1 1 d .
H3C H 0.5957 0.0801 0.5036 0.080 Uiso 1 1 d R
C4 C 0.7106(8) 0.0460(3) 0.5940(5) 0.040(2) Uani 1 1 d .
H4A H 0.6932 0.0175 0.5683 0.080 Uiso 1 1 d R
C5 C 0.7938(8) 0.0501(3) 0.6690(5) 0.0351(19) Uani 1 1 d .
H5A H 0.8280 0.0242 0.6991 0.080 Uiso 1 1 d R
C6 C 0.8249(7) 0.0928(2) 0.7029(4) 0.0263(16) Uani 1 1 d .
C7 C 0.9152(7) 0.0996(2) 0.7794(5) 0.0278(17) Uani 1 1 d .
C8 C 0.9826(8) 0.0639(3) 0.8338(5) 0.043(2) Uani 1 1 d .
H8A H 0.9407 0.0364 0.8195 0.080 Uiso 1 1 d R
H8B H 0.9895 0.0702 0.8883 0.080 Uiso 1 1 d R
C9 C 1.1029(10) 0.0570(4) 0.8262(7) 0.062(3) Uani 1 1 d .
H9A H 1.1422 0.0333 0.8607 0.080 Uiso 1 1 d R
H9B H 1.0970 0.0499 0.7721 0.080 Uiso 1 1 d R
H9C H 1.1464 0.0841 0.8417 0.080 Uiso 1 1 d R
C10 C 1.0275(7) 0.1962(3) 0.8818(5) 0.0294(17) Uani 1 1 d .
C11 C 0.7339(7) 0.1335(2) 0.8940(4) 0.0254(16) Uani 1 1 d .
C12 C 0.8213(7) 0.1287(3) 0.9673(5) 0.0300(18) Uani 1 1 d .
H12A H 0.8602 0.1546 0.9951 0.080 Uiso 1 1 d R
C13 C 0.8513(8) 0.0863(3) 1.0014(5) 0.042(2) Uani 1 1 d .
H13A H 0.9143 0.0833 1.0506 0.080 Uiso 1 1 d R
C14 C 0.7955(9) 0.0491(3) 0.9624(6) 0.050(3) Uani 1 1 d .
H14A H 0.8145 0.0205 0.9873 0.080 Uiso 1 1 d R
C15 C 0.7080(8) 0.0524(3) 0.8889(6) 0.042(2) Uani 1 1 d .
H15A H 0.6709 0.0262 0.8611 0.080 Uiso 1 1 d R
C16 C 0.6775(7) 0.0947(3) 0.8546(5) 0.0291(17) Uani 1 1 d .
C17 C 0.5874(7) 0.1016(2) 0.7761(4) 0.0272(16) Uani 1 1 d .
C18 C 0.5183(8) 0.0649(3) 0.7242(5) 0.038(2) Uani 1 1 d .
H18A H 0.5606 0.0374 0.7369 0.080 Uiso 1 1 d R
H18B H 0.5080 0.0720 0.6694 0.080 Uiso 1 1 d R
C19 C 0.4005(9) 0.0593(3) 0.7358(6) 0.056(3) Uani 1 1 d .
H19A H 0.3570 0.0360 0.7019 0.080 Uiso 1 1 d R
H19B H 0.4114 0.0520 0.7905 0.080 Uiso 1 1 d R
H19C H 0.3584 0.0868 0.7225 0.080 Uiso 1 1 d R
C20 C 0.4750(7) 0.1970(3) 0.6714(4) 0.0294(17) Uani 1 1 d .
C21 C 0.9374(7) 0.3431(3) 0.8312(4) 0.0269(17) Uani 1 1 d .
C22 C 1.0212(7) 0.3480(3) 0.7938(5) 0.0318(18) Uani 1 1 d .
H22A H 1.0507 0.3221 0.7749 0.080 Uiso 1 1 d R
C23 C 1.0601(8) 0.3908(3) 0.7811(5) 0.042(2) Uani 1 1 d .
H23A H 1.1175 0.3940 0.7545 0.080 Uiso 1 1 d R
C24 C 1.0159(8) 0.4282(3) 0.8053(6) 0.043(2) Uani 1 1 d .
H24A H 1.0443 0.4573 0.7990 0.080 Uiso 1 1 d R
C25 C 0.9303(8) 0.4240(3) 0.8427(5) 0.037(2) Uani 1 1 d .
H25A H 0.8968 0.4500 0.8585 0.080 Uiso 1 1 d R
C26 C 0.8904(7) 0.3822(3) 0.8560(5) 0.0295(17) Uani 1 1 d .
C27 C 0.8021(7) 0.3748(2) 0.8946(4) 0.0273(17) Uani 1 1 d .
C28 C 0.7402(7) 0.4114(3) 0.9229(5) 0.0342(19) Uani 1 1 d .
H28A H 0.6604 0.4036 0.9156 0.080 Uiso 1 1 d R
H28B H 0.7410 0.4372 0.8910 0.080 Uiso 1 1 d R
C29 C 0.8057(9) 0.4237(3) 1.0097(5) 0.044(2) Uani 1 1 d .
H29A H 0.7677 0.4480 1.0266 0.080 Uiso 1 1 d R
H29B H 0.8041 0.3978 1.0413 0.080 Uiso 1 1 d R
H29C H 0.8852 0.4316 1.0165 0.080 Uiso 1 1 d R
C30 C 0.6818(6) 0.2786(2) 0.9425(5) 0.0278(17) Uani 1 1 d .
C31 C 0.5773(7) 0.3443(3) 0.7186(5) 0.0327(19) Uani 1 1 d .
C32 C 0.4917(7) 0.3509(3) 0.7546(5) 0.036(2) Uani 1 1 d .
H32A H 0.4579 0.3261 0.7735 0.080 Uiso 1 1 d R
C33 C 0.4557(8) 0.3940(3) 0.7649(6) 0.046(2) Uani 1 1 d .
H33A H 0.3970 0.3984 0.7900 0.080 Uiso 1 1 d R
C34 C 0.5022(8) 0.4305(3) 0.7388(5) 0.041(2) Uani 1 1 d .
H34A H 0.4751 0.4601 0.7440 0.080 Uiso 1 1 d R
C35 C 0.5879(7) 0.4249(3) 0.7034(5) 0.036(2) Uani 1 1 d .
H35A H 0.6229 0.4501 0.6866 0.080 Uiso 1 1 d R
C36 C 0.6245(7) 0.3817(3) 0.6926(4) 0.0273(17) Uani 1 1 d .
C37 C 0.7143(6) 0.3730(2) 0.6544(4) 0.0261(16) Uani 1 1 d .
C38 C 0.7771(7) 0.4085(3) 0.6240(5) 0.0337(18) Uani 1 1 d .
H38A H 0.8545 0.3987 0.6282 0.080 Uiso 1 1 d R
H38B H 0.7833 0.4349 0.6555 0.080 Uiso 1 1 d R
C39 C 0.7132(9) 0.4193(3) 0.5370(6) 0.048(2) Uani 1 1 d .
H39A H 0.7525 0.4421 0.5174 0.080 Uiso 1 1 d R
H39B H 0.7078 0.3928 0.5057 0.080 Uiso 1 1 d R
H39C H 0.6361 0.4293 0.5332 0.080 Uiso 1 1 d R
C40 C 0.8266(7) 0.2750(2) 0.6090(4) 0.0246(16) Uani 1 1 d .
O1S O 1.3798(6) 0.0003(2) 0.9095(4) 0.0581(19) Uani 1 1 d .
C1S C 1.3226(9) -0.0321(3) 0.8517(6) 0.054(3) Uani 1 1 d .
H11A H 1.2596 -0.0182 0.8110 0.080 Uiso 1 1 d R
H11B H 1.3771 -0.0445 0.8282 0.080 Uiso 1 1 d R
H11C H 1.2923 -0.0554 0.8767 0.080 Uiso 1 1 d R
C2S C 1.4704(9) -0.0177(3) 0.9709(6) 0.052(2) Uani 1 1 d .
H12D H 1.5271 -0.0301 0.9494 0.080 Uiso 1 1 d R
H12E H 1.4426 -0.0402 0.9989 0.080 Uiso 1 1 d R

loop_
_atom_site_aniso_label
_atom_site_aniso_U_11
_atom_site_aniso_U_22
_atom_site_aniso_U_33
_atom_site_aniso_U_23
_atom_site_aniso_U_13
_atom_site_aniso_U_12
Pd1 0.0216(3) 0.0183(3) 0.0186(3) -0.0003(2) 0.0039(2) 0.0015(2)
Pd2 0.0209(3) 0.0193(3) 0.0177(3) 0.0008(2) 0.0035(2) -0.0010(2)
Pd3 0.0231(3) 0.0199(3) 0.0204(3) -0.0006(2) 0.0030(2) -0.0036(2)
Pd4 0.0246(3) 0.0200(3) 0.0220(3) 0.0004(2) 0.0022(2) 0.0041(2)
S1 0.0251(9) 0.0222(9) 0.0250(9) -0.0003(7) 0.0037(7) -0.0014(7)
S2 0.0268(10) 0.0240(9) 0.0253(9) 0.0006(8) 0.0032(8) 0.0013(8)
S3 0.0254(9) 0.0193(9) 0.0217(9) -0.0003(7) 0.0032(7) -0.0028(7)
S4 0.0268(9) 0.0191(9) 0.0238(9) 0.0009(7) 0.0024(7) 0.0038(7)
N1 0.026(3) 0.027(3) 0.021(3) 0.002(3) 0.005(3) 0.001(3)
N2 0.027(3) 0.035(4) 0.022(3) -0.001(3) -0.001(3) -0.001(3)
N3 0.066(5) 0.043(4) 0.013(3) -0.002(3) -0.013(3) 0.000(4)
N4 0.026(3) 0.024(3) 0.019(3) 0.000(2) 0.003(3) -0.001(3)
N5 0.031(4) 0.029(4) 0.021(3) 0.000(3) 0.000(3) -0.003(3)
N6 0.037(4) 0.032(4) 0.051(5) 0.004(4) -0.021(4) -0.004(3)
N7 0.026(3) 0.018(3) 0.025(3) 0.001(2) 0.009(3) -0.001(2)
N8 0.033(4) 0.021(3) 0.029(3) 0.001(3) 0.013(3) 0.002(3)
N9 0.039(4) 0.028(4) 0.047(4) -0.001(3) 0.021(3) -0.002(3)
N10 0.024(3) 0.024(3) 0.023(3) 0.002(3) -0.001(3) 0.006(3)
N11 0.033(4) 0.026(3) 0.027(3) 0.002(3) 0.004(3) 0.005(3)
N12 0.041(4) 0.026(3) 0.043(4) 0.003(3) 0.022(3) 0.005(3)
C1 0.023(4) 0.025(4) 0.027(4) -0.006(3) 0.010(3) -0.002(3)
C2 0.028(4) 0.030(4) 0.029(4) -0.001(3) 0.007(3) -0.003(3)
C3 0.033(4) 0.036(5) 0.034(4) -0.008(4) 0.005(4) 0.003(4)
C4 0.049(5) 0.032(5) 0.037(5) -0.006(4) 0.010(4) -0.007(4)
C5 0.040(5) 0.025(4) 0.036(5) 0.001(3) 0.007(4) -0.001(4)
C6 0.029(4) 0.022(4) 0.028(4) 0.001(3) 0.010(3) -0.002(3)
C7 0.029(4) 0.020(4) 0.032(4) -0.001(3) 0.006(3) -0.003(3)
C8 0.054(6) 0.028(5) 0.036(5) 0.003(4) -0.003(4) 0.003(4)
C9 0.062(7) 0.055(7) 0.060(7) 0.001(5) 0.007(6) 0.022(5)
C10 0.022(4) 0.036(4) 0.025(4) -0.001(3) 0.000(3) -0.006(3)
C11 0.030(4) 0.022(4) 0.025(4) 0.000(3) 0.009(3) 0.001(3)
C12 0.031(4) 0.027(4) 0.026(4) 0.005(3) 0.000(3) -0.008(3)
C13 0.045(5) 0.042(5) 0.030(4) 0.017(4) 0.000(4) 0.007(4)
C14 0.057(6) 0.028(5) 0.052(6) 0.014(4) -0.002(5) 0.000(4)
C15 0.053(6) 0.026(4) 0.046(5) 0.005(4) 0.014(4) 0.001(4)
C16 0.035(4) 0.025(4) 0.026(4) 0.001(3) 0.007(3) 0.004(3)
C17 0.030(4) 0.021(4) 0.029(4) -0.004(3) 0.007(3) -0.006(3)
C18 0.048(5) 0.023(4) 0.038(5) -0.007(4) 0.005(4) -0.009(4)
C19 0.061(7) 0.046(6) 0.058(6) -0.004(5) 0.014(5) -0.029(5)
C20 0.031(4) 0.024(4) 0.025(4) 0.001(3) -0.003(3) -0.003(3)
C21 0.029(4) 0.028(4) 0.021(4) 0.004(3) 0.003(3) -0.011(3)
C22 0.036(5) 0.028(4) 0.034(4) 0.004(3) 0.014(4) -0.002(3)
C23 0.044(5) 0.036(5) 0.046(5) 0.008(4) 0.016(4) -0.015(4)
C24 0.049(6) 0.033(5) 0.049(5) 0.012(4) 0.015(4) -0.011(4)
C25 0.042(5) 0.030(4) 0.034(4) 0.006(4) 0.004(4) -0.005(4)
C26 0.026(4) 0.029(4) 0.026(4) 0.002(3) -0.002(3) -0.008(3)
C27 0.029(4) 0.024(4) 0.024(4) 0.001(3) 0.002(3) 0.001(3)
C28 0.036(5) 0.022(4) 0.041(5) 0.007(4) 0.008(4) 0.003(3)
C29 0.063(6) 0.037(5) 0.029(4) -0.006(4) 0.012(4) 0.004(4)
C30 0.023(4) 0.021(4) 0.037(4) 0.000(3) 0.006(3) 0.002(3)
C31 0.031(4) 0.030(4) 0.023(4) -0.002(3) -0.010(3) 0.005(3)
C32 0.028(4) 0.037(5) 0.039(5) -0.004(4) 0.003(4) 0.008(4)
C33 0.037(5) 0.049(6) 0.046(5) -0.014(5) 0.005(4) 0.012(4)
C34 0.038(5) 0.033(5) 0.045(5) -0.007(4) 0.005(4) 0.013(4)
C35 0.039(5) 0.026(4) 0.034(4) -0.001(3) -0.001(4) 0.004(4)
C36 0.030(4) 0.027(4) 0.021(4) -0.004(3) 0.002(3) 0.001(3)
C37 0.023(4) 0.025(4) 0.023(4) 0.001(3) -0.003(3) 0.003(3)
C38 0.032(4) 0.026(4) 0.039(5) -0.003(4) 0.007(4) 0.001(3)
C39 0.052(6) 0.040(5) 0.049(6) 0.010(4) 0.011(5) -0.008(4)
C40 0.032(4) 0.025(4) 0.013(3) -0.003(3) 0.003(3) -0.004(3)
O1S 0.063(5) 0.050(4) 0.057(4) -0.001(4) 0.013(4) 0.005(4)
C1S 0.055(6) 0.047(6) 0.056(6) -0.008(5) 0.014(5) -0.001(5)
C2S 0.045(6) 0.045(6) 0.065(7) 0.001(5) 0.017(5) -0.004(5)

loop_
_atom_type_symbol
_atom_type_description
_atom_type_scat_dispersion_real
_atom_type_scat_dispersion_imag
_atom_type_scat_source
C C 0.0033 0.0016 'International Tables Vol C Tables 4.2.6.8 and 6.1.1.4'
H H 0.0000 0.0000 'International Tables Vol C Tables 4.2.6.8 and 6.1.1.4'
N N 0.0061 0.0033 'International Tables Vol C Tables 4.2.6.8 and 6.1.1.4'
S S 0.1246 0.1234 'International Tables Vol C Tables 4.2.6.8 and 6.1.1.4'
Pd Pd -0.9988 1.0072 'International Tables Vol C Tables 4.2.6.8 and 6.1.1.4'
O O 0.0106 0.0060 'International Tables Vol C Tables 4.2.6.8 and 6.1.1.4'

loop_
_geom_angle_atom_site_label_1
_geom_angle_atom_site_label_2
_geom_angle_atom_site_label_3
_geom_angle
_geom_angle_site_symmetry_3
C1 Pd1 N1 81.6(3) .
C1 Pd1 S4 94.9(2) .
N1 Pd1 S4 176.53(18) .
C1 Pd1 S1 163.5(2) .
N1 Pd1 S1 82.92(18) .
S4 Pd1 S1 100.55(7) .
N4 Pd2 C11 81.4(3) .
N4 Pd2 S3 176.31(18) .
C11 Pd2 S3 94.9(2) .
N4 Pd2 S2 82.94(18) .
C11 Pd2 S2 163.1(2) .
S3 Pd2 S2 100.74(7) .
N7 Pd3 C21 81.1(3) .
N7 Pd3 S1 175.95(17) .
C21 Pd3 S1 96.1(2) .
N7 Pd3 S3 83.17(17) .
C21 Pd3 S3 163.0(2) .
S1 Pd3 S3 99.94(7) .
N10 Pd4 C31 81.0(3) .
N10 Pd4 S2 176.35(18) .
C31 Pd4 S2 96.7(3) .
N10 Pd4 S4 82.66(18) .
C31 Pd4 S4 162.6(3) .
S2 Pd4 S4 99.82(7) .
C10 S1 Pd3 105.9(3) .
C10 S1 Pd1 92.7(3) .
Pd3 S1 Pd1 111.95(8) .
C20 S2 Pd4 106.8(3) .
C20 S2 Pd2 93.0(3) .
Pd4 S2 Pd2 110.86(8) .
C30 S3 Pd2 106.1(3) .
C30 S3 Pd3 93.2(3) .
Pd2 S3 Pd3 109.25(7) .
C40 S4 Pd1 104.9(2) .
C40 S4 Pd4 93.1(2) .
Pd1 S4 Pd4 109.41(8) .
C7 N1 N2 119.2(6) .
C7 N1 Pd1 117.5(5) .
N2 N1 Pd1 123.2(5) .
C10 N2 N1 113.6(6) .
C17 N4 N5 118.6(6) .
C17 N4 Pd2 118.2(5) .
N5 N4 Pd2 123.2(5) .
C20 N5 N4 114.1(6) .
C27 N7 N8 119.5(6) .
C27 N7 Pd3 117.9(5) .
N8 N7 Pd3 122.5(4) .
C30 N8 N7 113.5(6) .
C37 N10 N11 117.4(7) .
C37 N10 Pd4 118.0(5) .
N11 N10 Pd4 124.5(5) .
C40 N11 N10 113.2(6) .
C2 C1 C6 118.1(7) .
C2 C1 Pd1 130.8(6) .
C6 C1 Pd1 110.9(5) .
C1 C2 C3 120.8(7) .
C4 C3 C2 121.0(8) .
C3 C4 C5 119.9(8) .
C4 C5 C6 119.9(8) .
C5 C6 C1 120.2(7) .
C5 C6 C7 122.8(7) .
C1 C6 C7 117.0(7) .
N1 C7 C6 112.9(7) .
N1 C7 C8 121.0(7) .
C6 C7 C8 126.0(7) .
C7 C8 C9 112.4(8) .
N3 C10 N2 118.8(7) .
N3 C10 S1 115.5(6) .
N2 C10 S1 125.4(6) .
C12 C11 C16 118.4(7) .
C12 C11 Pd2 130.3(6) .
C16 C11 Pd2 111.3(5) .
C11 C12 C13 120.5(7) .
C14 C13 C12 120.3(8) .
C13 C14 C15 121.0(8) .
C14 C15 C16 118.9(8) .
C15 C16 C11 120.9(7) .
C15 C16 C17 123.0(7) .
C11 C16 C17 116.2(7) .
N4 C17 C16 112.8(6) .
N4 C17 C18 122.5(7) .
C16 C17 C18 124.6(7) .
C17 C18 C19 111.2(7) .
N5 C20 N6 117.8(7) .
N5 C20 S2 125.1(6) .
N6 C20 S2 117.1(6) .
C22 C21 C26 118.9(7) .
C22 C21 Pd3 129.9(6) .
C26 C21 Pd3 111.1(5) .
C21 C22 C23 120.3(8) .
C24 C23 C22 120.9(8) .
C23 C24 C25 119.7(8) .
C26 C25 C24 120.5(9) .
C25 C26 C21 119.7(8) .
C25 C26 C27 124.1(8) .
C21 C26 C27 116.2(7) .
N7 C27 C26 113.7(7) .
N7 C27 C28 122.0(7) .
C26 C27 C28 124.3(7) .
C27 C28 C29 111.0(7) .
N8 C30 N9 118.0(7) .
N8 C30 S3 125.3(6) .
N9 C30 S3 116.6(6) .
C32 C31 C36 118.5(8) .
C32 C31 Pd4 129.6(7) .
C36 C31 Pd4 111.7(6) .
C31 C32 C33 120.0(9) .
C34 C33 C32 121.2(9) .
C33 C34 C35 119.8(8) .
C34 C35 C36 119.4(8) .
C31 C36 C35 121.1(8) .
C31 C36 C37 116.4(7) .
C35 C36 C37 122.5(7) .
N10 C37 C36 112.7(7) .
N10 C37 C38 122.7(7) .
C36 C37 C38 124.6(7) .
C37 C38 C39 111.3(7) .
N11 C40 N12 119.9(7) .
N11 C40 S4 124.1(6) .
N12 C40 S4 115.8(6) .
C2S O1S C1S 112.1(8) .
O1S C2S C2S 110.3(10) 3_857

loop_
_geom_bond_atom_site_label_1
_geom_bond_atom_site_label_2
_geom_bond_distance
_geom_bond_site_symmetry_2
Pd1 C1 1.997(7) .
Pd1 N1 2.004(6) .
Pd1 S4 2.3025(18) .
Pd1 S1 2.3773(19) .
Pd2 N4 1.997(6) .
Pd2 C11 2.005(7) .
Pd2 S3 2.2983(18) .
Pd2 S2 2.3795(19) .
Pd3 N7 2.007(6) .
Pd3 C21 2.014(7) .
Pd3 S1 2.316(2) .
Pd3 S3 2.3624(19) .
Pd4 N10 1.994(7) .
Pd4 C31 2.015(8) .
Pd4 S2 2.319(2) .
Pd4 S4 2.3611(19) .
S1 C10 1.790(8) .
S2 C20 1.790(8) .
S3 C30 1.800(8) .
S4 C40 1.797(8) .
N1 C7 1.313(10) .
N1 N2 1.382(8) .
N2 C10 1.306(10) .
N3 C10 1.304(10) .
N4 C17 1.298(10) .
N4 N5 1.388(8) .
N5 C20 1.303(10) .
N6 C20 1.385(10) .
N7 C27 1.303(9) .
N7 N8 1.412(9) .
N8 C30 1.292(9) .
N9 C30 1.330(10) .
N10 C37 1.314(9) .
N10 N11 1.361(9) .
N11 C40 1.322(10) .
N12 C40 1.328(10) .
C1 C2 1.385(10) .
C1 C6 1.427(10) .
C2 C3 1.409(11) .
C3 C4 1.371(12) .
C4 C5 1.390(12) .
C5 C6 1.413(11) .
C6 C7 1.455(10) .
C7 C8 1.496(11) .
C8 C9 1.517(14) .
C11 C12 1.392(10) .
C11 C16 1.415(11) .
C12 C13 1.405(11) .
C13 C14 1.372(13) .
C14 C15 1.392(13) .
C15 C16 1.405(11) .
C16 C17 1.480(10) .
C17 C18 1.505(10) .
C18 C19 1.511(13) .
C21 C22 1.385(11) .
C21 C26 1.431(11) .
C22 C23 1.411(11) .
C23 C24 1.371(13) .
C24 C25 1.402(13) .
C25 C26 1.391(11) .
C26 C27 1.457(11) .
C27 C28 1.502(11) .
C28 C29 1.530(11) .
C31 C32 1.392(12) .
C31 C36 1.401(12) .
C32 C33 1.394(12) .
C33 C34 1.379(14) .
C34 C35 1.383(13) .
C35 C36 1.403(11) .
C36 C37 1.474(11) .
C37 C38 1.506(11) .
C38 C39 1.519(12) .
O1S C2S 1.382(12) .
O1S C1S 1.421(11) .
C2S C2S 1.493(19) 3_857

loop_
_geom_torsion_atom_site_label_1
_geom_torsion_atom_site_label_2
_geom_torsion_atom_site_label_3
_geom_torsion_atom_site_label_4
_geom_torsion
_geom_torsion_site_symmetry_4
N7 Pd3 S1 C10 179(100) .
C21 Pd3 S1 C10 133.4(3) .
S3 Pd3 S1 C10 -40.8(3) .
N7 Pd3 S1 Pd1 -81(3) .
C21 Pd3 S1 Pd1 -126.9(2) .
S3 Pd3 S1 Pd1 58.84(9) .
C1 Pd1 S1 C10 -30.7(8) .
N1 Pd1 S1 C10 -10.5(3) .
S4 Pd1 S1 C10 169.6(3) .
C1 Pd1 S1 Pd3 -139.0(8) .
N1 Pd1 S1 Pd3 -118.85(19) .
S4 Pd1 S1 Pd3 61.22(9) .
N10 Pd4 S2 C20 -173(3) .
C31 Pd4 S2 C20 134.1(3) .
S4 Pd4 S2 C20 -40.6(3) .
N10 Pd4 S2 Pd2 -73(3) .
C31 Pd4 S2 Pd2 -125.9(2) .
S4 Pd4 S2 Pd2 59.44(9) .
N4 Pd2 S2 C20 -9.3(3) .
C11 Pd2 S2 C20 -30.9(8) .
S3 Pd2 S2 C20 170.9(3) .
N4 Pd2 S2 Pd4 -118.54(19) .
C11 Pd2 S2 Pd4 -140.2(7) .
S3 Pd2 S2 Pd4 61.67(9) .
N4 Pd2 S3 C30 -136(3) .
C11 Pd2 S3 C30 -132.6(3) .
S2 Pd2 S3 C30 41.1(3) .
N4 Pd2 S3 Pd3 125(3) .
C11 Pd2 S3 Pd3 128.0(2) .
S2 Pd2 S3 Pd3 -58.24(9) .
N7 Pd3 S3 C30 10.9(3) .
C21 Pd3 S3 C30 33.4(8) .
S1 Pd3 S3 C30 -166.5(3) .
N7 Pd3 S3 Pd2 119.12(18) .
C21 Pd3 S3 Pd2 141.7(7) .
S1 Pd3 S3 Pd2 -58.26(8) .
C1 Pd1 S4 C40 -132.6(3) .
N1 Pd1 S4 C40 -137(3) .
S1 Pd1 S4 C40 41.7(3) .
C1 Pd1 S4 Pd4 128.6(2) .
N1 Pd1 S4 Pd4 124(3) .
S1 Pd1 S4 Pd4 -57.06(9) .
N10 Pd4 S4 C40 10.9(3) .
C31 Pd4 S4 C40 31.7(8) .
S2 Pd4 S4 C40 -166.4(2) .
N10 Pd4 S4 Pd1 117.89(18) .
C31 Pd4 S4 Pd1 138.6(7) .
S2 Pd4 S4 Pd1 -59.41(9) .
C1 Pd1 N1 C7 1.1(6) .
S4 Pd1 N1 C7 6(4) .
S1 Pd1 N1 C7 -173.2(6) .
C1 Pd1 N1 N2 -175.8(6) .
S4 Pd1 N1 N2 -171(3) .
S1 Pd1 N1 N2 9.9(5) .
C7 N1 N2 C10 -179.8(7) .
Pd1 N1 N2 C10 -2.9(9) .
C11 Pd2 N4 C17 1.9(6) .
S3 Pd2 N4 C17 5(3) .
S2 Pd2 N4 C17 -171.9(6) .
C11 Pd2 N4 N5 -177.1(6) .
S3 Pd2 N4 N5 -174(3) .
S2 Pd2 N4 N5 9.1(5) .
C17 N4 N5 C20 177.7(7) .
Pd2 N4 N5 C20 -3.3(9) .
C21 Pd3 N7 C27 -0.8(6) .
S1 Pd3 N7 C27 -47(3) .
S3 Pd3 N7 C27 172.7(6) .
C21 Pd3 N7 N8 176.5(6) .
S1 Pd3 N7 N8 130(2) .
S3 Pd3 N7 N8 -10.0(5) .
C27 N7 N8 C30 179.9(7) .
Pd3 N7 N8 C30 2.7(8) .
C31 Pd4 N10 C37 -1.0(5) .
S2 Pd4 N10 C37 -54(3) .
S4 Pd4 N10 C37 172.9(5) .
C31 Pd4 N10 N11 176.4(6) .
S2 Pd4 N10 N11 123(3) .
S4 Pd4 N10 N11 -9.8(5) .
C37 N10 N11 C40 179.3(6) .
Pd4 N10 N11 C40 1.9(8) .
N1 Pd1 C1 C2 -177.5(8) .
S4 Pd1 C1 C2 2.8(7) .
S1 Pd1 C1 C2 -157.3(6) .
N1 Pd1 C1 C6 -2.0(5) .
S4 Pd1 C1 C6 178.3(5) .
S1 Pd1 C1 C6 18.3(12) .
C6 C1 C2 C3 -0.5(11) .
Pd1 C1 C2 C3 174.8(6) .
C1 C2 C3 C4 -1.6(13) .
C2 C3 C4 C5 3.4(14) .
C3 C4 C5 C6 -3.1(14) .
C4 C5 C6 C1 0.9(12) .
C4 C5 C6 C7 -176.9(8) .
C2 C1 C6 C5 0.8(11) .
Pd1 C1 C6 C5 -175.3(6) .
C2 C1 C6 C7 178.8(7) .
Pd1 C1 C6 C7 2.6(8) .
N2 N1 C7 C6 177.1(6) .
Pd1 N1 C7 C6 0.0(9) .
N2 N1 C7 C8 -3.8(11) .
Pd1 N1 C7 C8 179.2(6) .
C5 C6 C7 N1 176.1(7) .
C1 C6 C7 N1 -1.8(10) .
C5 C6 C7 C8 -3.0(13) .
C1 C6 C7 C8 179.1(8) .
N1 C7 C8 C9 -79.1(11) .
C6 C7 C8 C9 99.9(10) .
N1 N2 C10 N3 176.4(7) .
N1 N2 C10 S1 -10.5(10) .
Pd3 S1 C10 N3 -57.8(7) .
Pd1 S1 C10 N3 -171.6(7) .
Pd3 S1 C10 N2 128.9(7) .
Pd1 S1 C10 N2 15.1(7) .
N4 Pd2 C11 C12 -180.0(8) .
S3 Pd2 C11 C12 0.2(8) .
S2 Pd2 C11 C12 -158.3(6) .
N4 Pd2 C11 C16 -3.3(5) .
S3 Pd2 C11 C16 176.9(5) .
S2 Pd2 C11 C16 18.4(12) .
C16 C11 C12 C13 -0.8(12) .
Pd2 C11 C12 C13 175.6(7) .
C11 C12 C13 C14 0.8(14) .
C12 C13 C14 C15 -0.4(16) .
C13 C14 C15 C16 0.2(16) .
C14 C15 C16 C11 -0.3(14) .
C14 C15 C16 C17 178.7(9) .
C12 C11 C16 C15 0.6(12) .
Pd2 C11 C16 C15 -176.5(7) .
C12 C11 C16 C17 -178.5(7) .
Pd2 C11 C16 C17 4.4(9) .
N5 N4 C17 C16 179.1(6) .
Pd2 N4 C17 C16 0.0(9) .
N5 N4 C17 C18 -3.2(11) .
Pd2 N4 C17 C18 177.8(6) .
C15 C16 C17 N4 177.9(8) .
C11 C16 C17 N4 -3.0(10) .
C15 C16 C17 C18 0.2(13) .
C11 C16 C17 C18 179.3(8) .
N4 C17 C18 C19 -80.5(10) .
C16 C17 C18 C19 96.9(10) .
N4 N5 C20 N6 172.0(7) .
N4 N5 C20 S2 -8.6(10) .
Pd4 S2 C20 N5 125.8(7) .
Pd2 S2 C20 N5 13.0(8) .
Pd4 S2 C20 N6 -54.7(7) .
Pd2 S2 C20 N6 -167.6(7) .
N7 Pd3 C21 C22 179.2(8) .
S1 Pd3 C21 C22 -3.7(7) .
S3 Pd3 C21 C22 156.6(6) .
N7 Pd3 C21 C26 1.8(5) .
S1 Pd3 C21 C26 178.8(5) .
S3 Pd3 C21 C26 -20.9(11) .
C26 C21 C22 C23 0.6(12) .
Pd3 C21 C22 C23 -176.7(6) .
C21 C22 C23 C24 0.0(13) .
C22 C23 C24 C25 -0.5(14) .
C23 C24 C25 C26 0.5(13) .
C24 C25 C26 C21 0.1(12) .
C24 C25 C26 C27 179.8(7) .
C22 C21 C26 C25 -0.6(11) .
Pd3 C21 C26 C25 177.2(6) .
C22 C21 C26 C27 179.7(7) .
Pd3 C21 C26 C27 -2.5(8) .
N8 N7 C27 C26 -177.8(6) .
Pd3 N7 C27 C26 -0.4(8) .
N8 N7 C27 C28 2.6(11) .
Pd3 N7 C27 C28 180.0(5) .
C25 C26 C27 N7 -177.7(7) .
C21 C26 C27 N7 2.0(10) .
C25 C26 C27 C28 1.8(12) .
C21 C26 C27 C28 -178.4(7) .
N7 C27 C28 C29 88.7(9) .
C26 C27 C28 C29 -90.9(9) .
N7 N8 C30 N9 -174.0(6) .
N7 N8 C30 S3 11.0(10) .
Pd2 S3 C30 N8 -126.9(7) .
Pd3 S3 C30 N8 -15.8(7) .
Pd2 S3 C30 N9 58.0(6) .
Pd3 S3 C30 N9 169.1(6) .
N10 Pd4 C31 C32 177.4(7) .
S2 Pd4 C31 C32 -5.5(7) .
S4 Pd4 C31 C32 156.6(6) .
N10 Pd4 C31 C36 2.9(5) .
S2 Pd4 C31 C36 179.9(5) .
S4 Pd4 C31 C36 -18.0(11) .
C36 C31 C32 C33 -0.8(11) .
Pd4 C31 C32 C33 -175.0(6) .
C31 C32 C33 C34 1.1(13) .
C32 C33 C34 C35 -1.5(13) .
C33 C34 C35 C36 1.5(13) .
C32 C31 C36 C35 0.9(11) .
Pd4 C31 C36 C35 176.1(6) .
C32 C31 C36 C37 -179.6(6) .
Pd4 C31 C36 C37 -4.3(8) .
C34 C35 C36 C31 -1.3(12) .
C34 C35 C36 C37 179.2(7) .
N11 N10 C37 C36 -178.6(6) .
Pd4 N10 C37 C36 -1.1(8) .
N11 N10 C37 C38 3.8(10) .
Pd4 N10 C37 C38 -178.7(5) .
C31 C36 C37 N10 3.7(9) .
C35 C36 C37 N10 -176.8(7) .
C31 C36 C37 C38 -178.8(7) .
C35 C36 C37 C38 0.7(11) .
N10 C37 C38 C39 86.6(9) .
C36 C37 C38 C39 -90.7(9) .
N10 N11 C40 N12 -174.3(6) .
N10 N11 C40 S4 11.9(9) .
Pd1 S4 C40 N11 -127.3(6) .
Pd4 S4 C40 N11 -16.3(6) .
Pd1 S4 C40 N12 58.7(6) .
Pd4 S4 C40 N12 169.8(5) .
C1S O1S C2S C2S 178.7(10) 3_857
